data_4063617
loop_
_publ_author_name
'Fang, Xiangdong'
'Li, Xiaofang'
'Hou, Zhaomin'
'Assoud, Jalil'
'Zhao, Rui'

_publ_section_title
;
 1,2-Azaborolyl-Ligated Half-Sandwich Complexes of Scandium(III) and
 Lutetium(III): Synthesis, Structures, and Syndiotactic Polymerization of
 Styrene
;
_journal_issue 2
_journal_name_full Organometallics
_journal_page_first 517
_journal_page_last 522
_journal_paper_doi 10.1021/om800734v
_journal_volume 28
_journal_year 2009
_chemical_formula_sum 'C26 H58 B Lu N2 O Si2'
_chemical_formula_weight 656.70
_chemical_name_systematic
; 
 ? 
;
_space_group_IT_number 2
_symmetry_cell_setting triclinic
_symmetry_space_group_name_Hall '-P 1'
_symmetry_space_group_name_H-M 'P -1'
_atom_sites_solution_hydrogens geom
_atom_sites_solution_primary direct
_atom_sites_solution_secondary difmap
_audit_creation_method SHELXL-97
_cell_angle_alpha 94.9480(10)
_cell_angle_beta 97.5020(10)
_cell_angle_gamma 111.5090(10)
_cell_formula_units_Z 2
_cell_length_a 9.2953(6)
_cell_length_b 10.4744(7)
_cell_length_c 19.1047(12)
_cell_measurement_temperature 296(2)
_cell_volume 1697.50(19)
_computing_structure_refinement 'SHELXL-97 (Sheldrick, 1997)'
_computing_structure_solution 'SHELXS-97 (Sheldrick, 1990)'
_diffrn_ambient_temperature 296(2)
_diffrn_measured_fraction_theta_full 0.990
_diffrn_measured_fraction_theta_max 0.990
_diffrn_radiation_monochromator graphite
_diffrn_radiation_source 'fine-focus sealed tube'
_diffrn_radiation_type MoK\a
_diffrn_radiation_wavelength 0.71073
_diffrn_reflns_av_R_equivalents 0.0186
_diffrn_reflns_av_sigmaI/netI 0.0255
_diffrn_reflns_limit_h_max 13
_diffrn_reflns_limit_h_min -13
_diffrn_reflns_limit_k_max 14
_diffrn_reflns_limit_k_min -14
_diffrn_reflns_limit_l_max 26
_diffrn_reflns_limit_l_min -25
_diffrn_reflns_number 22005
_diffrn_reflns_theta_full 30.00
_diffrn_reflns_theta_max 30.00
_diffrn_reflns_theta_min 2.80
_exptl_absorpt_coefficient_mu 2.997
_exptl_absorpt_correction_T_max 0.7537
_exptl_absorpt_correction_T_min 0.4667
_exptl_absorpt_correction_type empirical
_exptl_absorpt_process_details 'APEX II'
_exptl_crystal_colour Colourless
_exptl_crystal_density_diffrn 1.285
_exptl_crystal_density_method 'not measured'
_exptl_crystal_description Block
_exptl_crystal_F_000 680
_exptl_crystal_size_max 0.30
_exptl_crystal_size_mid 0.26
_exptl_crystal_size_min 0.10
_refine_diff_density_max 1.717
_refine_diff_density_min -0.732
_refine_diff_density_rms 0.079
_refine_ls_extinction_method none
_refine_ls_goodness_of_fit_ref 1.342
_refine_ls_hydrogen_treatment constr
_refine_ls_matrix_type full
_refine_ls_number_parameters 298
_refine_ls_number_reflns 9799
_refine_ls_number_restraints 0
_refine_ls_restrained_S_all 1.342
_refine_ls_R_factor_all 0.0325
_refine_ls_R_factor_gt 0.0288
_refine_ls_shift/su_max 0.003
_refine_ls_shift/su_mean 0.000
_refine_ls_structure_factor_coef Fsqd
_refine_ls_weighting_details 'calc w=1/[\s^2^(Fo^2^)+(0.0139P)^2^+0.7845P] where P=(Fo^2^+2Fc^2^)/3'
_refine_ls_weighting_scheme calc
_refine_ls_wR_factor_gt 0.0611
_refine_ls_wR_factor_ref 0.0622
_reflns_number_gt 8997
_reflns_number_total 9799
_reflns_threshold_expression >2sigma(I)
_cod_data_source_file om800734v_si_003.cif
_cod_data_source_block lu-0619_0m
_cod_original_sg_symbol_H-M P-1
_cod_database_code 4063617

loop_
_symmetry_equiv_pos_as_xyz
'x, y, z'
'-x, -y, -z'

loop_
_atom_site_label
_atom_site_type_symbol
_atom_site_fract_x
_atom_site_fract_y
_atom_site_fract_z
_atom_site_U_iso_or_equiv
_atom_site_adp_type
_atom_site_occupancy
_atom_site_symmetry_multiplicity
_atom_site_calc_flag
_atom_site_refinement_flags
Lu1 Lu 0.768697(12) 0.868587(11) 0.730614(6) 0.03677(4) Uani 1 1 d .
Si1 Si 0.87196(13) 0.72589(10) 0.55998(5) 0.0593(2) Uani 1 1 d .
Si2 Si 1.14204(11) 1.19264(10) 0.79754(5) 0.0566(2) Uani 1 1 d .
O1 O 0.6337(3) 0.9752(2) 0.66728(12) 0.0540(5) Uani 1 1 d .
N1 N 0.6417(2) 0.7589(2) 0.83819(11) 0.0371(4) Uani 1 1 d .
N2 N 0.8392(3) 0.6332(2) 0.86021(13) 0.0427(5) Uani 1 1 d .
B1 B 0.7144(3) 0.6595(3) 0.81555(17) 0.0385(6) Uani 1 1 d .
C1 C 0.6334(4) 0.6061(3) 0.73927(16) 0.0472(6) Uani 1 1 d .
H1A H 0.6447 0.5311 0.7091 0.057 Uiso 1 1 calc R
C2 C 0.5105(3) 0.6555(3) 0.72523(16) 0.0495(7) Uani 1 1 d .
C3 C 0.5200(3) 0.7476(3) 0.78229(15) 0.0447(6) Uani 1 1 d .
H3A H 0.4402 0.7865 0.7875 0.054 Uiso 1 1 calc R
C4 C 0.3914(4) 0.6187(4) 0.65700(19) 0.0724(11) Uani 1 1 d .
H4A H 0.3007 0.5389 0.6605 0.109 Uiso 1 1 calc R
H4B H 0.4372 0.5984 0.6174 0.109 Uiso 1 1 calc R
H4C H 0.3609 0.6955 0.6499 0.109 Uiso 1 1 calc R
C5 C 0.6414(3) 0.8282(3) 0.91032(14) 0.0417(6) Uani 1 1 d .
C6 C 0.6067(4) 0.9591(3) 0.90516(18) 0.0563(8) Uani 1 1 d .
H6A H 0.6869 1.0245 0.8849 0.084 Uiso 1 1 calc R
H6B H 0.6049 0.9993 0.9520 0.084 Uiso 1 1 calc R
H6C H 0.5065 0.9356 0.8754 0.084 Uiso 1 1 calc R
C7 C 0.5133(4) 0.7247(4) 0.94300(17) 0.0569(8) Uani 1 1 d .
H7A H 0.5349 0.6424 0.9466 0.085 Uiso 1 1 calc R
H7B H 0.4131 0.7011 0.9132 0.085 Uiso 1 1 calc R
H7C H 0.5117 0.7657 0.9897 0.085 Uiso 1 1 calc R
C8 C 0.7993(3) 0.8666(3) 0.95868(16) 0.0522(7) Uani 1 1 d .
H8A H 0.8219 0.7849 0.9625 0.078 Uiso 1 1 calc R
H8B H 0.7955 0.9068 1.0052 0.078 Uiso 1 1 calc R
H8C H 0.8800 0.9324 0.9389 0.078 Uiso 1 1 calc R
C9 C 1.0019(4) 0.7277(4) 0.8592(2) 0.0668(9) Uani 1 1 d .
H9A H 0.9973 0.8173 0.8509 0.080 Uiso 1 1 calc R
C10 C 1.0738(5) 0.6842(5) 0.7998(3) 0.0935(15) Uani 1 1 d .
H10A H 1.0052 0.6688 0.7550 0.140 Uiso 1 1 calc R
H10B H 1.0883 0.6002 0.8077 0.140 Uiso 1 1 calc R
H10C H 1.1735 0.7560 0.7987 0.140 Uiso 1 1 calc R
C11 C 1.1100(5) 0.7540(5) 0.9312(3) 0.0980(16) Uani 1 1 d .
H11A H 1.0630 0.7819 0.9684 0.147 Uiso 1 1 calc R
H11B H 1.2096 0.8261 0.9303 0.147 Uiso 1 1 calc R
H11C H 1.1251 0.6705 0.9399 0.147 Uiso 1 1 calc R
C12 C 0.8169(4) 0.4918(4) 0.8707(2) 0.0633(9) Uani 1 1 d .
H12A H 0.9192 0.4938 0.8926 0.076 Uiso 1 1 calc R
C13 C 0.7610(7) 0.3850(5) 0.8022(3) 0.0979(15) Uani 1 1 d .
H13A H 0.8305 0.4171 0.7688 0.147 Uiso 1 1 calc R
H13B H 0.6565 0.3737 0.7813 0.147 Uiso 1 1 calc R
H13C H 0.7610 0.2976 0.8137 0.147 Uiso 1 1 calc R
C14 C 0.7080(6) 0.4407(5) 0.9213(3) 0.0991(16) Uani 1 1 d .
H14A H 0.7423 0.5059 0.9644 0.149 Uiso 1 1 calc R
H14B H 0.7068 0.3525 0.9321 0.149 Uiso 1 1 calc R
H14C H 0.6041 0.4306 0.9002 0.149 Uiso 1 1 calc R
C15 C 0.9165(4) 0.8405(3) 0.64521(16) 0.0520(7) Uani 1 1 d .
H15A H 0.9633 0.9328 0.6326 0.062 Uiso 1 1 calc R
H15B H 1.0022 0.8244 0.6724 0.062 Uiso 1 1 calc R
C16 C 1.0393(7) 0.7721(6) 0.5095(3) 0.1081(18) Uani 1 1 d .
H16A H 1.0710 0.8676 0.5026 0.162 Uiso 1 1 calc R
H16B H 1.0068 0.7143 0.4640 0.162 Uiso 1 1 calc R
H16C H 1.1261 0.7581 0.5361 0.162 Uiso 1 1 calc R
C17 C 0.7060(7) 0.7396(7) 0.4996(3) 0.120(2) Uani 1 1 d .
H17A H 0.6150 0.7149 0.5221 0.180 Uiso 1 1 calc R
H17B H 0.6828 0.6779 0.4558 0.180 Uiso 1 1 calc R
H17C H 0.7344 0.8332 0.4896 0.180 Uiso 1 1 calc R
C18 C 0.8178(8) 0.5415(5) 0.5719(3) 0.116(2) Uani 1 1 d .
H18A H 0.7316 0.5140 0.5975 0.173 Uiso 1 1 calc R
H18B H 0.9062 0.5298 0.5984 0.173 Uiso 1 1 calc R
H18C H 0.7875 0.4850 0.5260 0.173 Uiso 1 1 calc R
C19 C 0.9378(4) 1.0713(3) 0.80374(18) 0.0544(7) Uani 1 1 d .
H19A H 0.8779 1.1300 0.8053 0.065 Uiso 1 1 calc R
H19B H 0.9476 1.0446 0.8510 0.065 Uiso 1 1 calc R
C20 C 1.2793(4) 1.1001(4) 0.8123(3) 0.0803(12) Uani 1 1 d .
H20A H 1.3835 1.1610 0.8088 0.121 Uiso 1 1 calc R
H20B H 1.2456 1.0196 0.7768 0.121 Uiso 1 1 calc R
H20C H 1.2790 1.0722 0.8589 0.121 Uiso 1 1 calc R
C21 C 1.1524(6) 1.2524(5) 0.7089(2) 0.0965(15) Uani 1 1 d .
H21A H 1.2581 1.3134 0.7078 0.145 Uiso 1 1 calc R
H21B H 1.0833 1.3008 0.7006 0.145 Uiso 1 1 calc R
H21C H 1.1212 1.1737 0.6724 0.145 Uiso 1 1 calc R
C22 C 1.2225(6) 1.3542(4) 0.8643(3) 0.0943(14) Uani 1 1 d .
H22A H 1.3261 1.4104 0.8575 0.141 Uiso 1 1 calc R
H22B H 1.2271 1.3299 0.9116 0.141 Uiso 1 1 calc R
H22C H 1.1555 1.4051 0.8580 0.141 Uiso 1 1 calc R
C23 C 0.5032(6) 1.0066(6) 0.6851(3) 0.0972(16) Uani 1 1 d .
H23A H 0.5257 1.0493 0.7345 0.117 Uiso 1 1 calc R
H23B H 0.4091 0.9227 0.6782 0.117 Uiso 1 1 calc R
C24 C 0.4817(7) 1.1041(7) 0.6364(3) 0.120(2) Uani 1 1 d .
H24A H 0.3869 1.0580 0.6011 0.144 Uiso 1 1 calc R
H24B H 0.4730 1.1832 0.6632 0.144 Uiso 1 1 calc R
C25 C 0.6155(8) 1.1481(7) 0.6026(4) 0.138(3) Uani 1 1 d .
H25A H 0.5829 1.1388 0.5514 0.165 Uiso 1 1 calc R
H25B H 0.6801 1.2447 0.6201 0.165 Uiso 1 1 calc R
C26 C 0.7024(6) 1.0642(6) 0.6179(3) 0.1013(17) Uani 1 1 d .
H26A H 0.8105 1.1226 0.6382 0.122 Uiso 1 1 calc R
H26B H 0.7017 1.0091 0.5743 0.122 Uiso 1 1 calc R

loop_
_atom_site_aniso_label
_atom_site_aniso_U_11
_atom_site_aniso_U_22
_atom_site_aniso_U_33
_atom_site_aniso_U_23
_atom_site_aniso_U_13
_atom_site_aniso_U_12
Lu1 0.03744(6) 0.03616(6) 0.04016(6) 0.01153(4) 0.01204(4) 0.01499(4)
Si1 0.0800(6) 0.0567(5) 0.0511(5) 0.0099(4) 0.0233(4) 0.0332(5)
Si2 0.0561(5) 0.0496(5) 0.0645(6) 0.0114(4) 0.0164(4) 0.0181(4)
O1 0.0578(12) 0.0609(13) 0.0576(13) 0.0259(10) 0.0166(10) 0.0333(11)
N1 0.0298(9) 0.0463(12) 0.0378(11) 0.0122(9) 0.0107(8) 0.0149(9)
N2 0.0369(11) 0.0413(12) 0.0563(14) 0.0146(10) 0.0131(10) 0.0188(9)
B1 0.0359(13) 0.0355(14) 0.0473(16) 0.0135(12) 0.0142(12) 0.0133(11)
C1 0.0554(16) 0.0350(13) 0.0479(16) 0.0078(11) 0.0147(13) 0.0114(12)
C2 0.0415(14) 0.0507(16) 0.0462(16) 0.0164(13) 0.0052(12) 0.0048(12)
C3 0.0305(11) 0.0571(17) 0.0494(16) 0.0199(13) 0.0096(11) 0.0167(11)
C4 0.064(2) 0.074(2) 0.056(2) 0.0131(18) -0.0112(16) 0.0061(18)
C5 0.0364(12) 0.0493(15) 0.0427(14) 0.0086(11) 0.0126(10) 0.0179(11)
C6 0.0579(18) 0.0580(19) 0.065(2) 0.0076(15) 0.0202(15) 0.0332(15)
C7 0.0538(17) 0.067(2) 0.0520(17) 0.0140(15) 0.0268(14) 0.0191(15)
C8 0.0468(15) 0.0619(19) 0.0469(16) 0.0041(14) 0.0053(12) 0.0216(14)
C9 0.0436(16) 0.062(2) 0.102(3) 0.024(2) 0.0150(17) 0.0255(15)
C10 0.066(2) 0.111(4) 0.138(4) 0.064(3) 0.057(3) 0.051(2)
C11 0.055(2) 0.099(3) 0.136(4) -0.005(3) -0.012(2) 0.039(2)
C12 0.0576(19) 0.0544(19) 0.086(3) 0.0283(18) 0.0125(17) 0.0275(16)
C13 0.130(4) 0.060(2) 0.121(4) 0.011(3) 0.030(3) 0.055(3)
C14 0.106(4) 0.096(3) 0.125(4) 0.067(3) 0.056(3) 0.050(3)
C15 0.0588(17) 0.0499(17) 0.0506(17) 0.0127(13) 0.0173(14) 0.0208(14)
C16 0.133(4) 0.113(4) 0.093(3) 0.014(3) 0.068(3) 0.047(3)
C17 0.139(5) 0.159(6) 0.070(3) -0.020(3) -0.017(3) 0.086(4)
C18 0.199(6) 0.059(3) 0.103(4) 0.008(2) 0.069(4) 0.052(3)
C19 0.0566(17) 0.0610(19) 0.0614(19) 0.0241(15) 0.0288(15) 0.0311(15)
C20 0.058(2) 0.073(3) 0.114(3) 0.005(2) 0.023(2) 0.0295(19)
C21 0.102(3) 0.080(3) 0.083(3) 0.033(2) 0.024(3) -0.001(2)
C22 0.094(3) 0.063(3) 0.114(4) -0.012(2) -0.009(3) 0.030(2)
C23 0.099(3) 0.130(4) 0.118(4) 0.068(3) 0.049(3) 0.087(3)
C24 0.145(5) 0.166(6) 0.124(4) 0.084(4) 0.054(4) 0.120(5)
C25 0.165(6) 0.157(6) 0.177(6) 0.122(5) 0.092(5) 0.118(5)
C26 0.113(4) 0.123(4) 0.120(4) 0.085(3) 0.060(3) 0.077(3)

loop_
_atom_type_symbol
_atom_type_description
_atom_type_scat_dispersion_real
_atom_type_scat_dispersion_imag
_atom_type_scat_source
C C 0.0033 0.0016 'International Tables Vol C Tables 4.2.6.8 and 6.1.1.4'
H H 0.0000 0.0000 'International Tables Vol C Tables 4.2.6.8 and 6.1.1.4'
B B 0.0013 0.0007 'International Tables Vol C Tables 4.2.6.8 and 6.1.1.4'
N N 0.0061 0.0033 'International Tables Vol C Tables 4.2.6.8 and 6.1.1.4'
O O 0.0106 0.0060 'International Tables Vol C Tables 4.2.6.8 and 6.1.1.4'
Si Si 0.0817 0.0704 'International Tables Vol C Tables 4.2.6.8 and 6.1.1.4'
Lu Lu -0.4720 5.8584 'International Tables Vol C Tables 4.2.6.8 and 6.1.1.4'

loop_
_geom_angle_atom_site_label_1
_geom_angle_atom_site_label_2
_geom_angle_atom_site_label_3
_geom_angle
O1 Lu1 C19 94.29(10)
O1 Lu1 C15 97.59(10)
C19 Lu1 C15 103.09(11)
O1 Lu1 C3 87.79(8)
C19 Lu1 C3 111.89(10)
C15 Lu1 C3 144.11(11)
O1 Lu1 C2 90.19(9)
C19 Lu1 C2 142.11(10)
C15 Lu1 C2 113.58(11)
C3 Lu1 C2 30.63(10)
O1 Lu1 C1 119.61(9)
C19 Lu1 C1 138.46(10)
C15 Lu1 C1 95.87(10)
C3 Lu1 C1 52.07(10)
C2 Lu1 C1 31.78(10)
O1 Lu1 N1 114.66(7)
C19 Lu1 N1 92.67(9)
C15 Lu1 N1 142.94(9)
C3 Lu1 N1 31.46(7)
C2 Lu1 N1 51.95(8)
C1 Lu1 N1 53.07(8)
O1 Lu1 B1 139.33(8)
C19 Lu1 B1 106.17(10)
C15 Lu1 B1 110.96(10)
C3 Lu1 B1 52.15(9)
C2 Lu1 B1 52.43(9)
C1 Lu1 B1 32.33(9)
N1 Lu1 B1 31.98(8)
C15 Si1 C18 112.41(19)
C15 Si1 C17 110.5(2)
C18 Si1 C17 107.8(3)
C15 Si1 C16 113.1(2)
C18 Si1 C16 107.2(2)
C17 Si1 C16 105.4(3)
C21 Si2 C22 105.6(2)
C21 Si2 C20 108.4(2)
C22 Si2 C20 107.0(2)
C21 Si2 C19 112.00(19)
C22 Si2 C19 114.6(2)
C20 Si2 C19 108.96(17)
C26 O1 C23 107.8(3)
C26 O1 Lu1 121.3(2)
C23 O1 Lu1 127.5(2)
C3 N1 C5 117.2(2)
C3 N1 B1 107.9(2)
C5 N1 B1 132.0(2)
C3 N1 Lu1 71.32(13)
C5 N1 Lu1 129.72(16)
B1 N1 Lu1 78.89(14)
C12 N2 B1 119.5(2)
C12 N2 C9 116.2(2)
B1 N2 C9 116.1(2)
N2 B1 N1 125.2(2)
N2 B1 C1 132.3(3)
N1 B1 C1 102.5(2)
N2 B1 Lu1 124.18(17)
N1 B1 Lu1 69.13(13)
C1 B1 Lu1 67.45(15)
C2 C1 B1 108.5(2)
C2 C1 Lu1 73.77(16)
B1 C1 Lu1 80.23(16)
C3 C2 C1 109.1(3)
C3 C2 C4 124.5(3)
C1 C2 C4 126.4(3)
C3 C2 Lu1 73.66(16)
C1 C2 Lu1 74.44(16)
C4 C2 Lu1 116.1(2)
C2 C3 N1 111.3(3)
C2 C3 Lu1 75.71(16)
N1 C3 Lu1 77.23(13)
N1 C5 C8 110.5(2)
N1 C5 C6 111.7(2)
C8 C5 C6 108.8(3)
N1 C5 C7 107.6(2)
C8 C5 C7 109.0(3)
C6 C5 C7 109.1(2)
N2 C9 C10 114.2(3)
N2 C9 C11 112.4(3)
C10 C9 C11 110.4(3)
N2 C12 C14 111.5(3)
N2 C12 C13 115.5(3)
C14 C12 C13 108.7(4)
Si1 C15 Lu1 134.28(17)
Si2 C19 Lu1 130.68(15)
O1 C23 C24 106.2(4)
C25 C24 C23 107.0(4)
C26 C25 C24 108.4(4)
C25 C26 O1 109.4(4)

loop_
_geom_bond_atom_site_label_1
_geom_bond_atom_site_label_2
_geom_bond_distance
Lu1 O1 2.269(2)
Lu1 C19 2.323(4)
Lu1 C15 2.331(3)
Lu1 C3 2.567(3)
Lu1 C2 2.592(3)
Lu1 C1 2.601(3)
Lu1 N1 2.643(2)
Lu1 B1 2.775(3)
Si1 C15 1.840(3)
Si1 C18 1.852(5)
Si1 C17 1.860(5)
Si1 C16 1.872(4)
Si2 C21 1.858(4)
Si2 C22 1.871(4)
Si2 C20 1.872(4)
Si2 C19 1.884(3)
O1 C26 1.428(4)
O1 C23 1.441(4)
N1 C3 1.414(3)
N1 C5 1.502(3)
N1 B1 1.498(4)
N2 C12 1.454(4)
N2 B1 1.471(4)
N2 C9 1.477(4)
B1 C1 1.506(4)
C1 C2 1.422(4)
C2 C3 1.363(4)
C2 C4 1.516(4)
C5 C8 1.522(4)
C5 C6 1.528(4)
C5 C7 1.532(4)
C9 C10 1.509(6)
C9 C11 1.531(6)
C12 C14 1.481(5)
C12 C13 1.542(6)
C23 C24 1.488(6)
C24 C25 1.421(7)
C25 C26 1.418(6)
